data_4103476
loop_
_publ_author_name
'Pabitra Baran Chatterjee'
'Anandalok Audhya'
'Subhajit Bhattacharya'
'Sk Md Towsif Abtab'
'Kisholoy Bhattacharya'
'Muktimoy Chaudhury'

_publ_section_title
;
 Single Crystal-to-Single Crystal Irreversible Transformation from a
 Discrete Vanadium(V)-Alcoholate to an Aldehydic-Vanadium(IV) Oligomer
;
_journal_name_full 'Journal of the American Chemical Society'
_journal_page_first 15842
_journal_page_last 15845
_journal_paper_doi 10.1021/ja103451j
_journal_volume 132
_journal_year 2010
_chemical_formula_sum 'C18 H16 O8 V2'
_chemical_formula_weight 462.19
_chemical_name_systematic
; 
 ? 
;
_space_group_IT_number 14
_symmetry_cell_setting monoclinic
_symmetry_space_group_name_Hall '-P 2ybc'
_symmetry_space_group_name_H-M 'P 1 21/c 1'
_atom_sites_solution_hydrogens geom
_atom_sites_solution_primary direct
_atom_sites_solution_secondary difmap
_audit_creation_method SHELXL-97
_cell_angle_alpha 90.00
_cell_angle_beta 108.046(4)
_cell_angle_gamma 90.00
_cell_formula_units_Z 2
_cell_length_a 11.4179(17)
_cell_length_b 5.1652(8)
_cell_length_c 15.935(2)
_cell_measurement_reflns_used 1669
_cell_measurement_temperature 296(2)
_cell_measurement_theta_max 26.11
_cell_measurement_theta_min 1.9
_cell_volume 893.5(2)
_computing_cell_refinement 'Bruker SMART APEX II'
_computing_data_collection 'Bruker SMART APEX II'
_computing_data_reduction 'SAINT-plus (bruker, 1999)'
_computing_molecular_graphics 'Bruker SHELXTL V6.10'
_computing_publication_material 'Bruker SHELXTL V6.10'
_computing_structure_refinement 'SHELXL-97 (Sheldrick, 1997)'
_computing_structure_solution 'SHELXS-97 (Sheldrick, 1990)'
_diffrn_ambient_temperature 296(2)
_diffrn_measured_fraction_theta_full 1.000
_diffrn_measured_fraction_theta_max 1.000
_diffrn_measurement_device_type '\p and \w scans'
_diffrn_radiation_monochromator graphite
_diffrn_radiation_source 'fine-focus sealed tube'
_diffrn_radiation_type MoK\a
_diffrn_radiation_wavelength 0.71073
_diffrn_reflns_av_R_equivalents 0.0844
_diffrn_reflns_av_sigmaI/netI 0.0423
_diffrn_reflns_limit_h_max 14
_diffrn_reflns_limit_h_min -14
_diffrn_reflns_limit_k_max 6
_diffrn_reflns_limit_k_min -6
_diffrn_reflns_limit_l_max 19
_diffrn_reflns_limit_l_min -19
_diffrn_reflns_number 4617
_diffrn_reflns_theta_full 25.96
_diffrn_reflns_theta_max 25.96
_diffrn_reflns_theta_min 1.88
_diffrn_standards_decay_% <1
_exptl_absorpt_coefficient_mu 1.092
_exptl_absorpt_correction_T_max 0.99
_exptl_absorpt_correction_T_min 0.903
_exptl_absorpt_correction_type multi-scan
_exptl_absorpt_process_details 'SADABS (Sheldrick, 1996)'
_exptl_crystal_colour red-brown
_exptl_crystal_density_diffrn 1.718
_exptl_crystal_density_method 'not measured'
_exptl_crystal_description block
_exptl_crystal_F_000 468
_exptl_crystal_size_max 0.309
_exptl_crystal_size_mid 0.08
_exptl_crystal_size_min 0.012
_refine_diff_density_max 0.769
_refine_diff_density_min -0.342
_refine_diff_density_rms 0.076
_refine_ls_extinction_method none
_refine_ls_goodness_of_fit_ref 1.336
_refine_ls_hydrogen_treatment constr
_refine_ls_matrix_type full
_refine_ls_number_parameters 128
_refine_ls_number_reflns 1751
_refine_ls_number_restraints 0
_refine_ls_restrained_S_all 1.336
_refine_ls_R_factor_all 0.0891
_refine_ls_R_factor_gt 0.0620
_refine_ls_shift/su_max 0.000
_refine_ls_shift/su_mean 0.000
_refine_ls_structure_factor_coef Fsqd
_refine_ls_weighting_details 'calc w=1/[\s^2^(Fo^2^)+(0.1000P)^2^+0.0000P] where P=(Fo^2^+2Fc^2^)/3'
_refine_ls_weighting_scheme calc
_refine_ls_wR_factor_gt 0.1655
_refine_ls_wR_factor_ref 0.1866
_reflns_number_gt 1241
_reflns_number_total 1751
_reflns_threshold_expression >2sigma(I)
_cod_data_source_file ja103451j_si_005.cif
_cod_data_source_block MC4_DAY-14
_cod_original_cell_volume 893.6(2)
_cod_database_code 4103476

loop_
_symmetry_equiv_pos_as_xyz
'x, y, z'
'-x, y+1/2, -z+1/2'
'-x, -y, -z'
'x, -y-1/2, z-1/2'

loop_
_atom_site_label
_atom_site_type_symbol
_atom_site_fract_x
_atom_site_fract_y
_atom_site_fract_z
_atom_site_U_iso_or_equiv
_atom_site_adp_type
_atom_site_occupancy
_atom_site_symmetry_multiplicity
_atom_site_calc_flag
_atom_site_refinement_flags
V1 V -0.0403(2) 0.2690(4) 0.04637(13) 0.0753(14) Uani 1 1 d .
C1 C 0.1716(15) 0.624(3) 0.1460(11) 0.057(4) Uani 1 1 d .
C3 C 0.3410(16) 0.887(3) 0.2242(16) 0.077(4) Uani 1 1 d .
H3 H 0.3943 1.0215 0.2224 0.093 Uiso 1 1 calc R
C2 C 0.2511(17) 0.828(4) 0.1473(11) 0.073(4) Uani 1 1 d .
C4 C 0.3594(13) 0.767(4) 0.3024(12) 0.077(4) Uani 1 1 d .
C5 C 0.2810(18) 0.560(3) 0.3024(9) 0.071(4) Uani 1 1 d .
H5 H 0.2923 0.4689 0.3546 0.085 Uiso 1 1 calc R
C6 C 0.1853(13) 0.484(3) 0.2266(12) 0.063(4) Uani 1 1 d .
C7 C 0.1053(17) 0.281(3) 0.2360(10) 0.089(5) Uani 1 1 d .
H7 H 0.0954 0.2495 0.2909 0.106 Uiso 1 1 calc R
O2 O 0.0793(8) 0.5591(14) 0.0730(5) 0.063(3) Uani 1 1 d .
O1 O 0.0459(8) 0.1386(19) 0.1685(6) 0.086(3) Uani 1 1 d .
C9 C 0.4527(12) 0.847(3) 0.3905(9) 0.112(6) Uani 1 1 d .
H9A H 0.5219 0.9302 0.3798 0.168 Uiso 1 1 calc R
H9B H 0.4802 0.6962 0.4264 0.168 Uiso 1 1 calc R
H9C H 0.4144 0.9649 0.4206 0.168 Uiso 1 1 calc R
C8 C 0.2351(13) 1.007(3) 0.0673(10) 0.077(4) Uani 1 1 d .
H8A H 0.2701 1.1745 0.0883 0.092 Uiso 1 1 calc R
H8B H 0.2819 0.9351 0.0312 0.092 Uiso 1 1 calc R
O3 O 0.1127(8) 1.0421(16) 0.0139(5) 0.072(3) Uani 1 1 d .
O4 O -0.1533(7) 0.3892(17) 0.0726(5) 0.086(3) Uani 1 1 d .

loop_
_atom_site_aniso_label
_atom_site_aniso_U_11
_atom_site_aniso_U_22
_atom_site_aniso_U_33
_atom_site_aniso_U_23
_atom_site_aniso_U_13
_atom_site_aniso_U_12
V1 0.098(2) 0.0679(19) 0.0538(19) -0.0124(13) 0.0135(14) -0.0185(15)
C1 0.066(11) 0.046(10) 0.053(14) -0.014(10) 0.010(10) 0.017(10)
C3 0.071(12) 0.085(11) 0.078(12) -0.003(13) 0.026(12) 0.010(10)
C2 0.061(10) 0.096(14) 0.053(14) -0.025(11) 0.006(11) -0.004(11)
C4 0.051(10) 0.094(13) 0.079(16) -0.025(13) 0.008(11) 0.008(11)
C5 0.079(10) 0.083(12) 0.041(11) -0.008(9) 0.006(11) 0.044(10)
C6 0.062(11) 0.056(11) 0.057(13) -0.023(12) -0.003(11) 0.016(9)
C7 0.140(14) 0.055(10) 0.062(12) -0.019(9) 0.018(11) -0.009(11)
O2 0.080(6) 0.052(5) 0.041(6) -0.004(5) -0.003(5) -0.011(5)
O1 0.103(7) 0.073(6) 0.076(6) 0.003(6) 0.018(6) 0.000(6)
C9 0.083(10) 0.150(15) 0.069(11) -0.028(11) -0.026(10) 0.000(11)
C8 0.087(12) 0.073(10) 0.075(11) -0.023(9) 0.033(10) -0.020(9)
O3 0.065(6) 0.074(6) 0.064(6) -0.012(5) 0.003(5) -0.022(5)
O4 0.083(6) 0.092(7) 0.076(6) -0.013(6) 0.016(5) -0.002(6)

loop_
_atom_type_symbol
_atom_type_description
_atom_type_scat_dispersion_real
_atom_type_scat_dispersion_imag
_atom_type_scat_source
C C 0.0033 0.0016 'International Tables Vol C Tables 4.2.6.8 and 6.1.1.4'
H H 0.0000 0.0000 'International Tables Vol C Tables 4.2.6.8 and 6.1.1.4'
O O 0.0106 0.0060 'International Tables Vol C Tables 4.2.6.8 and 6.1.1.4'
V V 0.3005 0.5294 'International Tables Vol C Tables 4.2.6.8 and 6.1.1.4'

loop_
_geom_angle_atom_site_label_1
_geom_angle_atom_site_label_2
_geom_angle_atom_site_label_3
_geom_angle
_geom_angle_site_symmetry_1
_geom_angle_site_symmetry_3
O4 V1 O3 101.4(4) . 3_565
O4 V1 O2 102.0(4) . .
O3 V1 O2 154.2(4) 3_565 .
O4 V1 O1 94.0(4) . .
O3 V1 O1 102.1(4) 3_565 .
O2 V1 O1 87.0(4) . .
O4 V1 O2 96.6(4) . 3_565
O3 V1 O2 87.8(3) 3_565 3_565
O2 V1 O2 78.8(4) . 3_565
O1 V1 O2 163.8(4) . 3_565
O4 V1 O3 172.0(4) . 1_545
O3 V1 O3 72.6(4) 3_565 1_545
O2 V1 O3 85.0(3) . 1_545
O1 V1 O3 82.5(4) . 1_545
O2 V1 O3 88.4(3) 3_565 1_545
O4 V1 V1 102.0(3) . 3_565
O3 V1 V1 123.5(3) 3_565 3_565
O2 V1 V1 39.8(2) . 3_565
O1 V1 V1 126.4(3) . 3_565
O2 V1 V1 39.0(2) 3_565 3_565
O3 V1 V1 85.8(2) 1_545 3_565
O2 C1 C2 122.4(16) . .
O2 C1 C6 118.9(15) . .
C2 C1 C6 118.6(14) . .
C4 C3 C2 125.9(15) . .
C3 C2 C1 119.2(15) . .
C3 C2 C8 118.4(18) . .
C1 C2 C8 122.2(16) . .
C3 C4 C5 115.9(13) . .
C3 C4 C9 126(2) . .
C5 C4 C9 118(2) . .
C4 C5 C6 122.7(14) . .
C5 C6 C7 117.8(18) . .
C5 C6 C1 117.7(15) . .
C7 C6 C1 124.5(15) . .
O1 C7 C6 120.8(13) . .
C1 O2 V1 132.5(9) . .
C1 O2 V1 126.0(9) . 3_565
V1 O2 V1 101.2(4) . 3_565
C7 O1 V1 125.8(8) . .
O3 C8 C2 114.9(11) . .
C8 O3 V1 112.7(8) . 3_565
C8 O3 V1 127.9(7) . 1_565
V1 O3 V1 107.4(4) 3_565 1_565

loop_
_geom_bond_atom_site_label_1
_geom_bond_atom_site_label_2
_geom_bond_distance
_geom_bond_site_symmetry_2
V1 O4 1.600(9) .
V1 O3 1.923(8) 3_565
V1 O2 1.982(9) .
V1 O1 2.005(9) .
V1 O2 2.020(8) 3_565
V1 O3 2.292(9) 1_545
V1 V1 3.093(4) 3_565
C1 O2 1.348(14) .
C1 C2 1.388(18) .
C1 C6 1.440(17) .
C3 C4 1.347(17) .
C3 C2 1.367(18) .
C2 C8 1.537(18) .
C4 C5 1.394(18) .
C4 C9 1.534(18) .
C5 C6 1.412(17) .
C6 C7 1.430(17) .
C7 O1 1.305(15) .
O2 V1 2.020(8) 3_565
C8 O3 1.405(14) .
O3 V1 1.923(8) 3_565
O3 V1 2.292(9) 1_565
